data_4031144
loop_
_publ_author_name
'Chen, Shuming'
'Mercado, Brandon Q.'
'Bergman, Robert G.'
'Ellman, Jonathan A.'

_publ_section_title
;
 Regio- and Diastereoselective Synthesis of Highly Substituted, Oxygenated
 Piperidines from Tetrahydropyridines.
;
_journal_issue 13
_journal_name_full 'The Journal of organic chemistry'
_journal_page_first 6660
_journal_page_last 6668
_journal_paper_doi 10.1021/acs.joc.5b00816
_journal_volume 80
_journal_year 2015
_chemical_formula_moiety '0.50(C7 H8), C18 H28 N O, C6 H5 O3 S'
_chemical_formula_sum 'C27.5 H37 N O4 S'
_chemical_formula_weight 477.64
_chemical_name_systematic
; 
 ? 
;
_space_group_crystal_system monoclinic
_space_group_IT_number 14
_space_group_name_Hall '-P 2yn'
_space_group_name_H-M_alt 'P 1 21/n 1'
_symmetry_space_group_name_Hall '-P 2yn'
_symmetry_space_group_name_H-M 'P 1 21/n 1'
_atom_sites_solution_hydrogens mixed
_atom_sites_solution_primary direct
_atom_sites_solution_secondary difmap
_audit_creation_method SHELXL-2013
_cell_angle_alpha 90
_cell_angle_beta 107.122(10)
_cell_angle_gamma 90
_cell_formula_units_Z 4
_cell_length_a 8.7426(16)
_cell_length_b 22.2290(15)
_cell_length_c 13.9732(11)
_cell_measurement_reflns_used 41676
_cell_measurement_temperature 93(2)
_cell_measurement_theta_max 27.5
_cell_measurement_theta_min 3.0
_cell_volume 2595.2(6)
_computing_cell_refinement 'CrystalClear-SM Expert 2.0 r15 (Rigaku, 2011)'
_computing_data_collection 'CrystalClear-SM Expert 2.0 r15 (Rigaku, 2011)'
_computing_data_reduction 'CrystalClear-SM Expert 2.0 r15 (Rigaku, 2011)'
_computing_publication_material 'SHELXL-2013 (Sheldrick, 2013)'
_computing_structure_refinement 'SHELXL-2013 (Sheldrick, 2013)'
_computing_structure_solution 'SHELXS-2013 (Sheldrick, 2013)'
_diffrn_ambient_temperature 93(2)
_diffrn_detector_area_resol_mean 10
_diffrn_measured_fraction_theta_full 0.999
_diffrn_measured_fraction_theta_max 0.999
_diffrn_measurement_device_type 'Rigaku R-AXIS RAPID imaging plate'
_diffrn_measurement_method \w
_diffrn_radiation_type MoK\a
_diffrn_radiation_wavelength 0.71073
_diffrn_reflns_av_R_equivalents 0.0834
_diffrn_reflns_av_unetI/netI 0.0346
_diffrn_reflns_Laue_measured_fraction_full 0.999
_diffrn_reflns_Laue_measured_fraction_max 0.999
_diffrn_reflns_limit_h_max 11
_diffrn_reflns_limit_h_min -11
_diffrn_reflns_limit_k_max 27
_diffrn_reflns_limit_k_min -28
_diffrn_reflns_limit_l_max 18
_diffrn_reflns_limit_l_min -18
_diffrn_reflns_number 74562
_diffrn_reflns_point_group_measured_fraction_full 0.999
_diffrn_reflns_point_group_measured_fraction_max 0.999
_diffrn_reflns_theta_full 25.242
_diffrn_reflns_theta_max 27.485
_diffrn_reflns_theta_min 3.050
_diffrn_source 'Sealed Tube'
_exptl_absorpt_coefficient_mu 0.157
_exptl_absorpt_correction_T_max 0.950
_exptl_absorpt_correction_T_min 0.639
_exptl_absorpt_correction_type multi-scan
_exptl_absorpt_process_details 'Jacobson, R. (1998) Private Communication'
_exptl_crystal_colour Colorless
_exptl_crystal_density_diffrn 1.222
_exptl_crystal_density_method 'not measured'
_exptl_crystal_description Block
_exptl_crystal_F_000 1028
_exptl_crystal_size_max 0.400
_exptl_crystal_size_mid 0.350
_exptl_crystal_size_min 0.330
_refine_diff_density_max 0.230
_refine_diff_density_min -0.259
_refine_diff_density_rms 0.040
_refine_ls_extinction_method none
_refine_ls_goodness_of_fit_ref 1.105
_refine_ls_hydrogen_treatment mixed
_refine_ls_matrix_type full
_refine_ls_number_parameters 336
_refine_ls_number_reflns 5947
_refine_ls_number_restraints 15
_refine_ls_restrained_S_all 1.107
_refine_ls_R_factor_all 0.0969
_refine_ls_R_factor_gt 0.0746
_refine_ls_shift/su_max 0.000
_refine_ls_shift/su_mean 0.000
_refine_ls_structure_factor_coef Fsqd
_refine_ls_weighting_details 'w=1/[\s^2^(Fo^2^)+(0.0365P)^2^+1.9140P] where P=(Fo^2^+2Fc^2^)/3'
_refine_ls_weighting_scheme calc
_refine_ls_wR_factor_gt 0.1319
_refine_ls_wR_factor_ref 0.1413
_reflns_Friedel_coverage 0.000
_reflns_number_gt 4645
_reflns_number_total 5947
_reflns_threshold_expression 'I > 2\s(I)'
_cod_data_source_file 4g_1000667.cif
_cod_data_source_block spyder_13102
_cod_depositor_comments 'Adding full bibliography for 4031139--4031144.cif.'
_cod_original_formula_sum 'C27.50 H37 N O4 S'
_cod_database_code 4031144
_shelx_space_group_comment
; 
The symmetry employed for this shelxl refinement is uniquely defined 
by the following loop, which should always be used as a source of 
symmetry information in preference to the above space-group names. 
They are only intended as comments. 
;
_shelx_estimated_absorpt_t_min 0.940
_shelx_estimated_absorpt_t_max 0.950
_shelxl_version_number 2013-3

loop_
_space_group_symop_operation_xyz
'x, y, z'
'-x+1/2, y+1/2, -z+1/2'
'-x, -y, -z'
'x-1/2, -y-1/2, z-1/2'

loop_
_atom_site_label
_atom_site_type_symbol
_atom_site_fract_x
_atom_site_fract_y
_atom_site_fract_z
_atom_site_U_iso_or_equiv
_atom_site_adp_type
_atom_site_occupancy
_atom_site_site_symmetry_order
_atom_site_calc_flag
_atom_site_refinement_flags_posn
_atom_site_refinement_flags_adp
_atom_site_refinement_flags_occupancy
_atom_site_disorder_assembly
_atom_site_disorder_group
S1 S 0.42591(7) 0.18788(3) 0.26669(5) 0.04515(17) Uani 1 1 d . . . . .
O1 O 0.53675(19) 0.21980(7) 0.22393(12) 0.0455(4) Uani 1 1 d . . . . .
N1 N 0.4076(2) 0.26222(8) 0.02872(15) 0.0376(4) Uani 1 1 d . . . . .
H1 H 0.466(3) 0.2490(11) 0.0868(19) 0.045 Uiso 1 1 d . U . . .
O2 O 0.4344(2) 0.20918(9) 0.36573(14) 0.0618(5) Uani 1 1 d . . . . .
C2 C 0.3302(3) 0.20770(11) -0.02867(19) 0.0443(6) Uani 1 1 d . . . . .
H2A H 0.2788 0.1839 0.0133 0.053 Uiso 1 1 calc R U . . .
H2B H 0.2453 0.2208 -0.0892 0.053 Uiso 1 1 calc R U . . .
O3 O 0.2658(2) 0.18607(9) 0.19846(14) 0.0640(5) Uani 1 1 d . . . . .
C3 C 0.4469(3) 0.16853(11) -0.05957(18) 0.0462(6) Uani 1 1 d . . . . .
C4 C 0.6069(3) 0.19110(11) -0.05574(18) 0.0441(6) Uani 1 1 d . . . . .
C5 C 0.6568(3) 0.25462(11) -0.02028(17) 0.0414(5) Uani 1 1 d . . . . .
H5 H 0.7061 0.2722 -0.0702 0.050 Uiso 1 1 calc R U . . .
C6 C 0.5127(3) 0.29397(10) -0.02357(17) 0.0387(5) Uani 1 1 d . . . . .
H6 H 0.5526 0.3319 0.0139 0.046 Uiso 1 1 calc R U . . .
C7 C 0.2788(3) 0.30106(11) 0.04956(18) 0.0421(5) Uani 1 1 d . . . . .
H7A H 0.1958 0.3093 -0.0146 0.051 Uiso 1 1 calc R U . . .
H7B H 0.2275 0.2782 0.0926 0.051 Uiso 1 1 calc R U . . .
C8 C 0.3382(3) 0.36001(11) 0.09968(18) 0.0404(5) Uani 1 1 d . . . . .
C9 C 0.3260(3) 0.41228(12) 0.0435(2) 0.0530(7) Uani 1 1 d . . . . .
H9 H 0.2849 0.4104 -0.0274 0.064 Uiso 1 1 calc R U . . .
C10 C 0.3729(4) 0.46696(12) 0.0895(2) 0.0609(8) Uani 1 1 d . . . . .
H10 H 0.3660 0.5023 0.0502 0.073 Uiso 1 1 calc R U . . .
C11 C 0.4295(3) 0.47039(12) 0.1921(2) 0.0559(7) Uani 1 1 d . . . . .
H11 H 0.4597 0.5082 0.2237 0.067 Uiso 1 1 calc R U . . .
C12 C 0.4424(3) 0.41938(12) 0.2488(2) 0.0524(7) Uani 1 1 d . . . . .
H12 H 0.4818 0.4218 0.3197 0.063 Uiso 1 1 calc R U . . .
C13 C 0.3980(3) 0.36418(11) 0.20291(18) 0.0467(6) Uani 1 1 d . . . . .
H13 H 0.4086 0.3289 0.2426 0.056 Uiso 1 1 calc R U . . .
C14 C 0.3646(4) 0.11884(13) -0.1282(2) 0.0670(8) Uani 1 1 d . . . . .
H14A H 0.4448 0.0910 -0.1390 0.100 Uiso 1 1 calc R U . . .
H14B H 0.3024 0.1359 -0.1925 0.100 Uiso 1 1 calc R U . . .
H14C H 0.2928 0.0972 -0.0979 0.100 Uiso 1 1 calc R U . . .
C15 C 0.7024(4) 0.16443(12) -0.1192(2) 0.0566(7) Uani 1 1 d . . . . .
H15A H 0.8168 0.1669 -0.0832 0.085 Uiso 1 1 calc R U . . .
H15B H 0.6804 0.1868 -0.1822 0.085 Uiso 1 1 calc R U . . .
H15C H 0.6720 0.1222 -0.1335 0.085 Uiso 1 1 calc R U . . .
C16 C 0.7882(3) 0.25525(13) 0.08054(19) 0.0535(7) Uani 1 1 d . . . . .
H16A H 0.7407 0.2444 0.1343 0.064 Uiso 1 1 calc R U . . .
H16B H 0.8694 0.2244 0.0795 0.064 Uiso 1 1 calc R U . . .
C17 C 0.8700(4) 0.31627(16) 0.1042(2) 0.0731(9) Uani 1 1 d . . . . .
H17A H 0.9105 0.3286 0.0488 0.110 Uiso 1 1 calc R U . . .
H17B H 0.9593 0.3134 0.1659 0.110 Uiso 1 1 calc R U . . .
H17C H 0.7928 0.3461 0.1130 0.110 Uiso 1 1 calc R U . . .
C18 C 0.4195(3) 0.31082(11) -0.13124(18) 0.0452(6) Uani 1 1 d . . . . .
H18A H 0.4089 0.2749 -0.1746 0.054 Uiso 1 1 calc R U . . .
H18B H 0.3106 0.3242 -0.1333 0.054 Uiso 1 1 calc R U . . .
C19 C 0.5028(3) 0.36084(13) -0.1715(2) 0.0592(7) Uani 1 1 d . . . . .
H19A H 0.4390 0.3712 -0.2398 0.089 Uiso 1 1 calc R U . . .
H19B H 0.6090 0.3471 -0.1722 0.089 Uiso 1 1 calc R U . . .
H19C H 0.5141 0.3964 -0.1285 0.089 Uiso 1 1 calc R U . . .
O20 O 0.5839(2) 0.15120(8) 0.02227(13) 0.0531(5) Uani 1 1 d . . . . .
C21 C 0.4946(3) 0.11233(11) 0.28352(17) 0.0413(5) Uani 1 1 d . . . . .
C22 C 0.6003(3) 0.09113(11) 0.23524(18) 0.0462(6) Uani 1 1 d . . . . .
H22 H 0.6370 0.1168 0.1923 0.055 Uiso 1 1 calc R U . . .
C23 C 0.6529(4) 0.03187(12) 0.2497(2) 0.0581(7) Uani 1 1 d . . . . .
H23 H 0.7262 0.0172 0.2168 0.070 Uiso 1 1 calc R U . . .
C24 C 0.5996(4) -0.00561(13) 0.3114(2) 0.0632(8) Uani 1 1 d . . . . .
H24 H 0.6371 -0.0459 0.3216 0.076 Uiso 1 1 calc R U . . .
C25 C 0.4921(4) 0.01511(14) 0.3583(2) 0.0648(8) Uani 1 1 d . . . . .
H25 H 0.4536 -0.0110 0.3998 0.078 Uiso 1 1 calc R U . . .
C26 C 0.4397(3) 0.07423(13) 0.3447(2) 0.0563(7) Uani 1 1 d . . . . .
H26 H 0.3660 0.0887 0.3775 0.068 Uiso 1 1 calc R U . . .
C27A C 0.3729(18) 0.4978(8) 0.4854(13) 0.041(5) Uiso 0.25 1 d D . P A -1
C28A C 0.458(3) 0.5387(6) 0.4507(10) 0.049(4) Uiso 0.25 1 d D . P A -1
H28A H 0.4031 0.5698 0.4076 0.058 Uiso 0.25 1 calc R U P A -1
C29A C 0.626(3) 0.5363(10) 0.4766(16) 0.053(4) Uiso 0.25 1 d D . P A -1
H29A H 0.6864 0.5651 0.4531 0.063 Uiso 0.25 1 calc R U P A -1
C30A C 0.6987(18) 0.4877(9) 0.5410(12) 0.052(3) Uiso 0.25 1 d D . P A -1
H30A H 0.8121 0.4843 0.5608 0.063 Uiso 0.25 1 calc R U P A -1
C31A C 0.6127(18) 0.4459(6) 0.5753(9) 0.045(3) Uiso 0.25 1 d D . P A -1
H31A H 0.6654 0.4138 0.6171 0.054 Uiso 0.25 1 calc R U P A -1
C32A C 0.448(2) 0.4511(9) 0.5482(16) 0.050(6) Uiso 0.25 1 d D . P A -1
H32A H 0.3858 0.4231 0.5724 0.060 Uiso 0.25 1 calc R U P A -1
C33A C 0.1946(16) 0.5058(8) 0.4499(13) 0.081(5) Uiso 0.25 1 d D . P A -1
H33A H 0.1678 0.5473 0.4620 0.121 Uiso 0.25 1 calc R U P A -1
H33B H 0.1446 0.4782 0.4865 0.121 Uiso 0.25 1 calc R U P A -1
H33C H 0.1551 0.4970 0.3781 0.121 Uiso 0.25 1 calc R U P A -1
C27B C 0.3963(17) 0.5072(7) 0.4722(11) 0.049(6) Uiso 0.25 1 d D . P B -2
C28B C 0.519(2) 0.5365(6) 0.4589(9) 0.035(3) Uiso 0.25 1 d D . P B -2
H28B H 0.4995 0.5717 0.4186 0.042 Uiso 0.25 1 calc R U P B -2
C29B C 0.6782(18) 0.5171(8) 0.5028(12) 0.049(3) Uiso 0.25 1 d D . P B -2
H29B H 0.7677 0.5369 0.4915 0.058 Uiso 0.25 1 calc R U P B -2
C30B C 0.6935(17) 0.4651(8) 0.5656(11) 0.056(4) Uiso 0.25 1 d D . P B -2
H30B H 0.7986 0.4507 0.5972 0.068 Uiso 0.25 1 calc R U P B -2
C31B C 0.5702(19) 0.4348(6) 0.5838(10) 0.056(4) Uiso 0.25 1 d D . P B -2
H31B H 0.5870 0.4002 0.6255 0.067 Uiso 0.25 1 calc R U P B -2
C32B C 0.419(2) 0.4572(12) 0.538(2) 0.065(10) Uiso 0.25 1 d D . P B -2
H32B H 0.3286 0.4389 0.5508 0.078 Uiso 0.25 1 calc R U P B -2
C33B C 0.2236(17) 0.5214(7) 0.4269(12) 0.064(4) Uiso 0.25 1 d D . P B -2
H33D H 0.2099 0.5650 0.4181 0.096 Uiso 0.25 1 calc R U P B -2
H33E H 0.1628 0.5070 0.4711 0.096 Uiso 0.25 1 calc R U P B -2
H33F H 0.1845 0.5015 0.3616 0.096 Uiso 0.25 1 calc R U P B -2

loop_
_atom_site_aniso_label
_atom_site_aniso_U_11
_atom_site_aniso_U_22
_atom_site_aniso_U_33
_atom_site_aniso_U_23
_atom_site_aniso_U_13
_atom_site_aniso_U_12
S1 0.0420(3) 0.0546(4) 0.0418(3) 0.0071(3) 0.0168(3) 0.0062(3)
O1 0.0423(9) 0.0477(10) 0.0486(10) 0.0038(8) 0.0169(8) 0.0010(7)
N1 0.0378(11) 0.0388(11) 0.0373(10) -0.0009(8) 0.0128(9) 0.0029(8)
O2 0.0772(14) 0.0661(12) 0.0489(11) 0.0053(9) 0.0293(10) 0.0194(10)
C2 0.0477(14) 0.0412(13) 0.0461(13) -0.0044(11) 0.0170(11) -0.0062(11)
O3 0.0410(10) 0.0826(14) 0.0659(12) 0.0243(11) 0.0117(9) 0.0020(10)
C3 0.0585(16) 0.0407(13) 0.0421(13) -0.0009(11) 0.0193(12) -0.0006(11)
C4 0.0544(15) 0.0417(13) 0.0401(12) 0.0028(10) 0.0199(11) 0.0074(11)
C5 0.0407(13) 0.0448(13) 0.0410(13) -0.0022(10) 0.0154(10) 0.0029(10)
C6 0.0379(12) 0.0371(12) 0.0439(13) -0.0008(10) 0.0161(10) -0.0012(10)
C7 0.0369(12) 0.0465(14) 0.0451(13) -0.0017(11) 0.0154(10) 0.0058(10)
C8 0.0362(12) 0.0442(13) 0.0449(13) -0.0029(10) 0.0183(10) 0.0066(10)
C9 0.0667(18) 0.0468(15) 0.0453(14) 0.0004(12) 0.0161(13) 0.0132(13)
C10 0.085(2) 0.0420(15) 0.0615(18) 0.0036(13) 0.0302(16) 0.0108(14)
C11 0.0645(18) 0.0450(15) 0.0628(18) -0.0093(13) 0.0258(14) 0.0001(13)
C12 0.0588(17) 0.0562(16) 0.0440(14) -0.0066(12) 0.0180(12) 0.0029(13)
C13 0.0546(15) 0.0460(14) 0.0452(14) 0.0006(11) 0.0238(12) 0.0023(12)
C14 0.089(2) 0.0515(16) 0.0702(19) -0.0197(15) 0.0388(17) -0.0180(16)
C15 0.0718(19) 0.0518(16) 0.0568(16) -0.0034(13) 0.0351(15) 0.0089(14)
C16 0.0406(14) 0.0747(19) 0.0446(14) -0.0021(13) 0.0117(11) 0.0079(13)
C17 0.0512(17) 0.099(3) 0.0652(19) -0.0285(18) 0.0103(14) -0.0082(17)
C18 0.0426(13) 0.0478(14) 0.0462(13) 0.0065(11) 0.0146(11) 0.0039(11)
C19 0.0585(17) 0.0584(17) 0.0669(18) 0.0181(14) 0.0284(15) 0.0067(14)
O20 0.0694(12) 0.0476(10) 0.0493(10) 0.0089(8) 0.0284(9) 0.0127(9)
C21 0.0410(13) 0.0461(13) 0.0356(12) 0.0013(10) 0.0090(10) -0.0033(11)
C22 0.0524(15) 0.0454(14) 0.0428(13) -0.0029(11) 0.0173(12) -0.0055(11)
C23 0.0725(19) 0.0475(15) 0.0580(17) -0.0063(13) 0.0251(15) 0.0011(14)
C24 0.087(2) 0.0426(15) 0.0583(17) -0.0029(13) 0.0193(16) -0.0018(15)
C25 0.082(2) 0.0570(18) 0.0578(17) 0.0102(14) 0.0239(16) -0.0113(16)
C26 0.0598(17) 0.0615(18) 0.0517(16) 0.0054(13) 0.0227(13) -0.0018(14)

loop_
_atom_type_symbol
_atom_type_description
_atom_type_scat_dispersion_real
_atom_type_scat_dispersion_imag
_atom_type_scat_source
C C 0.0033 0.0016 'International Tables Vol C Tables 4.2.6.8 and 6.1.1.4'
H H 0.0000 0.0000 'International Tables Vol C Tables 4.2.6.8 and 6.1.1.4'
N N 0.0061 0.0033 'International Tables Vol C Tables 4.2.6.8 and 6.1.1.4'
O O 0.0106 0.0060 'International Tables Vol C Tables 4.2.6.8 and 6.1.1.4'
S S 0.1246 0.1234 'International Tables Vol C Tables 4.2.6.8 and 6.1.1.4'

loop_
_geom_angle_atom_site_label_1
_geom_angle_atom_site_label_2
_geom_angle_atom_site_label_3
_geom_angle
O3 S1 O2 114.10(12)
O3 S1 O1 111.95(10)
O2 S1 O1 112.28(12)
O3 S1 C21 106.59(12)
O2 S1 C21 105.27(11)
O1 S1 C21 105.90(11)
C2 N1 C6 111.27(17)
C2 N1 C7 108.61(18)
C6 N1 C7 114.86(18)
C2 N1 H1 105.9(17)
C6 N1 H1 109.6(16)
C7 N1 H1 106.1(16)
C3 C2 N1 112.6(2)
C3 C2 H2A 109.1
N1 C2 H2A 109.1
C3 C2 H2B 109.1
N1 C2 H2B 109.1
H2A C2 H2B 107.8
O20 C3 C4 60.30(16)
O20 C3 C2 113.8(2)
C4 C3 C2 120.8(2)
O20 C3 C14 116.1(2)
C4 C3 C14 123.1(2)
C2 C3 C14 111.9(2)
O20 C4 C3 58.88(15)
O20 C4 C15 114.9(2)
C3 C4 C15 122.0(2)
O20 C4 C5 114.19(19)
C3 C4 C5 120.5(2)
C15 C4 C5 113.7(2)
C4 C5 C6 111.64(19)
C4 C5 C16 112.0(2)
C6 C5 C16 114.3(2)
C4 C5 H5 106.1
C6 C5 H5 106.1
C16 C5 H5 106.1
N1 C6 C5 109.47(18)
N1 C6 C18 111.53(19)
C5 C6 C18 111.48(19)
N1 C6 H6 108.1
C5 C6 H6 108.1
C18 C6 H6 108.1
C8 C7 N1 114.30(19)
C8 C7 H7A 108.7
N1 C7 H7A 108.7
C8 C7 H7B 108.7
N1 C7 H7B 108.7
H7A C7 H7B 107.6
C13 C8 C9 118.4(2)
C13 C8 C7 121.0(2)
C9 C8 C7 120.5(2)
C10 C9 C8 120.7(2)
C10 C9 H9 119.6
C8 C9 H9 119.6
C11 C10 C9 120.1(3)
C11 C10 H10 120.0
C9 C10 H10 120.0
C12 C11 C10 120.0(3)
C12 C11 H11 120.0
C10 C11 H11 120.0
C11 C12 C13 120.1(2)
C11 C12 H12 119.9
C13 C12 H12 119.9
C8 C13 C12 120.6(2)
C8 C13 H13 119.7
C12 C13 H13 119.7
C3 C14 H14A 109.5
C3 C14 H14B 109.5
H14A C14 H14B 109.5
C3 C14 H14C 109.5
H14A C14 H14C 109.5
H14B C14 H14C 109.5
C4 C15 H15A 109.5
C4 C15 H15B 109.5
H15A C15 H15B 109.5
C4 C15 H15C 109.5
H15A C15 H15C 109.5
H15B C15 H15C 109.5
C17 C16 C5 112.6(2)
C17 C16 H16A 109.1
C5 C16 H16A 109.1
C17 C16 H16B 109.1
C5 C16 H16B 109.1
H16A C16 H16B 107.8
C16 C17 H17A 109.5
C16 C17 H17B 109.5
H17A C17 H17B 109.5
C16 C17 H17C 109.5
H17A C17 H17C 109.5
H17B C17 H17C 109.5
C19 C18 C6 111.5(2)
C19 C18 H18A 109.3
C6 C18 H18A 109.3
C19 C18 H18B 109.3
C6 C18 H18B 109.3
H18A C18 H18B 108.0
C18 C19 H19A 109.5
C18 C19 H19B 109.5
H19A C19 H19B 109.5
C18 C19 H19C 109.5
H19A C19 H19C 109.5
H19B C19 H19C 109.5
C3 O20 C4 60.83(15)
C22 C21 C26 119.8(2)
C22 C21 S1 120.54(19)
C26 C21 S1 119.7(2)
C21 C22 C23 119.6(2)
C21 C22 H22 120.2
C23 C22 H22 120.2
C24 C23 C22 120.5(3)
C24 C23 H23 119.8
C22 C23 H23 119.8
C25 C24 C23 120.1(3)
C25 C24 H24 120.0
C23 C24 H24 120.0
C24 C25 C26 119.8(3)
C24 C25 H25 120.1
C26 C25 H25 120.1
C21 C26 C25 120.2(3)
C21 C26 H26 119.9
C25 C26 H26 119.9
C28A C27A C32A 121.4(15)
C28A C27A C33A 115.5(17)
C32A C27A C33A 123(2)
C27A C28A C29A 121.7(13)
C27A C28A H28A 119.1
C29A C28A H28A 119.1
C28A C29A C30A 115.5(15)
C28A C29A H29A 122.3
C30A C29A H29A 122.3
C31A C30A C29A 122.9(13)
C31A C30A H30A 118.5
C29A C30A H30A 118.5
C30A C31A C32A 118.9(15)
C30A C31A H31A 120.6
C32A C31A H31A 120.6
C31A C32A C27A 119.5(18)
C31A C32A H32A 120.2
C27A C32A H32A 120.2
C27A C33A H33A 109.5
C27A C33A H33B 109.5
H33A C33A H33B 109.5
C27A C33A H33C 109.5
H33A C33A H33C 109.5
H33B C33A H33C 109.5
C28B C27B C32B 121.2(12)
C28B C27B C33B 127.0(16)
C32B C27B C33B 111.8(18)
C27B C28B C29B 121.9(12)
C27B C28B H28B 119.0
C29B C28B H28B 119.0
C28B C29B C30B 114.3(13)
C28B C29B H29B 122.8
C30B C29B H29B 122.8
C31B C30B C29B 125.4(13)
C31B C30B H30B 117.3
C29B C30B H30B 117.3
C30B C31B C32B 116.0(14)
C30B C31B H31B 122.0
C32B C31B H31B 122.0
C31B C32B C27B 120.9(18)
C31B C32B H32B 119.5
C27B C32B H32B 119.5
C27B C33B H33D 109.5
C27B C33B H33E 109.5
H33D C33B H33E 109.5
C27B C33B H33F 109.5
H33D C33B H33F 109.5
H33E C33B H33F 109.5

loop_
_geom_bond_atom_site_label_1
_geom_bond_atom_site_label_2
_geom_bond_distance
S1 O3 1.4436(19)
S1 O2 1.4438(19)
S1 O1 1.4630(17)
S1 C21 1.776(3)
N1 C2 1.500(3)
N1 C6 1.507(3)
N1 C7 1.514(3)
N1 H1 0.87(3)
C2 C3 1.499(3)
C2 H2A 0.9900
C2 H2B 0.9900
C3 O20 1.443(3)
C3 C4 1.472(4)
C3 C14 1.501(4)
C4 O20 1.465(3)
C4 C15 1.506(3)
C4 C5 1.517(3)
C5 C6 1.524(3)
C5 C16 1.533(3)
C5 H5 1.0000
C6 C18 1.532(3)
C6 H6 1.0000
C7 C8 1.505(3)
C7 H7A 0.9900
C7 H7B 0.9900
C8 C13 1.385(3)
C8 C9 1.388(3)
C9 C10 1.379(4)
C9 H9 0.9500
C10 C11 1.375(4)
C10 H10 0.9500
C11 C12 1.368(4)
C11 H11 0.9500
C12 C13 1.386(4)
C12 H12 0.9500
C13 H13 0.9500
C14 H14A 0.9800
C14 H14B 0.9800
C14 H14C 0.9800
C15 H15A 0.9800
C15 H15B 0.9800
C15 H15C 0.9800
C16 C17 1.523(4)
C16 H16A 0.9900
C16 H16B 0.9900
C17 H17A 0.9800
C17 H17B 0.9800
C17 H17C 0.9800
C18 C19 1.525(3)
C18 H18A 0.9900
C18 H18B 0.9900
C19 H19A 0.9800
C19 H19B 0.9800
C19 H19C 0.9800
C21 C22 1.378(3)
C21 C26 1.386(3)
C22 C23 1.390(4)
C22 H22 0.9500
C23 C24 1.375(4)
C23 H23 0.9500
C24 C25 1.373(4)
C24 H24 0.9500
C25 C26 1.386(4)
C25 H25 0.9500
C26 H26 0.9500
C27A C28A 1.353(18)
C27A C32A 1.391(18)
C27A C33A 1.500(16)
C28A C29A 1.40(2)
C28A H28A 0.9500
C29A C30A 1.43(2)
C29A H29A 0.9500
C30A C31A 1.368(19)
C30A H30A 0.9500
C31A C32A 1.386(19)
C31A H31A 0.9500
C32A H32A 0.9500
C33A H33A 0.9800
C33A H33B 0.9800
C33A H33C 0.9800
C27B C28B 1.310(18)
C27B C32B 1.42(2)
C27B C33B 1.489(15)
C28B C29B 1.42(2)
C28B H28B 0.9500
C29B C30B 1.434(19)
C29B H29B 0.9500
C30B C31B 1.357(18)
C30B H30B 0.9500
C31B C32B 1.383(19)
C31B H31B 0.9500
C32B H32B 0.9500
C33B H33D 0.9800
C33B H33E 0.9800
C33B H33F 0.9800

loop_
_geom_hbond_atom_site_label_D
_geom_hbond_atom_site_label_H
_geom_hbond_atom_site_label_A
_geom_hbond_distance_DH
_geom_hbond_distance_HA
_geom_hbond_distance_DA
_geom_hbond_angle_DHA
N1 H1 O1 0.87(3) 1.94(3) 2.791(3) 163(2)

loop_
_geom_torsion_atom_site_label_1
_geom_torsion_atom_site_label_2
_geom_torsion_atom_site_label_3
_geom_torsion_atom_site_label_4
_geom_torsion
C6 N1 C2 C3 48.4(3)
C7 N1 C2 C3 175.76(19)
N1 C2 C3 O20 53.6(3)
N1 C2 C3 C4 -14.9(3)
N1 C2 C3 C14 -172.4(2)
C2 C3 C4 O20 101.6(2)
C14 C3 C4 O20 -103.4(3)
O20 C3 C4 C15 101.7(2)
C2 C3 C4 C15 -156.7(2)
C14 C3 C4 C15 -1.7(4)
O20 C3 C4 C5 -101.5(2)
C2 C3 C4 C5 0.0(3)
C14 C3 C4 C5 155.0(3)
O20 C4 C5 C6 -84.9(2)
C3 C4 C5 C6 -18.1(3)
C15 C4 C5 C6 140.5(2)
O20 C4 C5 C16 44.7(3)
C3 C4 C5 C16 111.5(2)
C15 C4 C5 C16 -89.9(3)
C2 N1 C6 C5 -68.0(2)
C7 N1 C6 C5 168.11(18)
C2 N1 C6 C18 55.9(2)
C7 N1 C6 C18 -68.0(2)
C4 C5 C6 N1 50.5(2)
C16 C5 C6 N1 -77.9(3)
C4 C5 C6 C18 -73.4(2)
C16 C5 C6 C18 158.2(2)
C2 N1 C7 C8 -175.3(2)
C6 N1 C7 C8 -50.0(3)
N1 C7 C8 C13 -86.5(3)
N1 C7 C8 C9 97.1(3)
C13 C8 C9 C10 0.3(4)
C7 C8 C9 C10 176.7(2)
C8 C9 C10 C11 -1.3(4)
C9 C10 C11 C12 1.2(4)
C10 C11 C12 C13 -0.2(4)
C9 C8 C13 C12 0.8(4)
C7 C8 C13 C12 -175.6(2)
C11 C12 C13 C8 -0.9(4)
C4 C5 C16 C17 165.0(2)
C6 C5 C16 C17 -66.8(3)
N1 C6 C18 C19 159.7(2)
C5 C6 C18 C19 -77.6(3)
C2 C3 O20 C4 -113.1(2)
C14 C3 O20 C4 114.9(2)
C15 C4 O20 C3 -113.7(3)
C5 C4 O20 C3 112.3(2)
O3 S1 C21 C22 102.7(2)
O2 S1 C21 C22 -135.7(2)
O1 S1 C21 C22 -16.6(2)
O3 S1 C21 C26 -76.5(2)
O2 S1 C21 C26 45.1(2)
O1 S1 C21 C26 164.2(2)
C26 C21 C22 C23 -1.0(4)
S1 C21 C22 C23 179.8(2)
C21 C22 C23 C24 0.3(4)
C22 C23 C24 C25 0.8(5)
C23 C24 C25 C26 -1.2(5)
C22 C21 C26 C25 0.6(4)
S1 C21 C26 C25 179.8(2)
C24 C25 C26 C21 0.5(4)
C32A C27A C28A C29A 0(3)
C33A C27A C28A C29A -179.2(16)
C27A C28A C29A C30A 1(2)
C28A C29A C30A C31A 0(2)
C29A C30A C31A C32A -1(2)
C30A C31A C32A C27A 1(3)
C28A C27A C32A C31A -1(3)
C33A C27A C32A C31A 178.2(17)
C32B C27B C28B C29B 5(3)
C33B C27B C28B C29B -177.1(14)
C27B C28B C29B C30B -2.7(17)
C28B C29B C30B C31B 0.6(19)
C29B C30B C31B C32B -1(3)
C30B C31B C32B C27B 3(4)
C28B C27B C32B C31B -5(4)
C33B C27B C32B C31B 177(2)
